data_1538744
loop_
_publ_author_name
'Klemm, W.'
'Wahl, K.'

_publ_section_title
;
 Notiz ueber das Magnesiumtellurid
;
_journal_name_full 'Zeitschrift fuer Anorganische und Allgemeine Chemie'
_journal_page_first 289
_journal_page_last 289
_journal_volume 266
_journal_year 1951
_chemical_formula_sum 'Mg Te'
_space_group_IT_number 186
_symmetry_space_group_name_Hall 'P 6c -2c'
_symmetry_space_group_name_H-M 'P 63 m c'
_cell_angle_alpha 90
_cell_angle_beta 90
_cell_angle_gamma 120
_cell_formula_units_Z 2
_cell_length_a 4.54
_cell_length_b 4.54
_cell_length_c 7.395
_cell_volume 132.002
_citation_journal_id_ASTM ZAACAB
_cod_data_source_file Klemm_ZAACAB_1951_574.cif
_cod_data_source_block Mg1Te1
_cod_original_formula_sum 'Mg1 Te1'
_cod_database_code 1538744

loop_
_symmetry_equiv_pos_as_xyz
x,y,z
x-y,x,z+1/2
-y,x-y,z
-x,-y,z+1/2
-x+y,-x,z
y,-x+y,z+1/2
y,x,z+1/2
-x+y,y,z
-x,-x+y,z+1/2
-y,-x,z
x-y,-y,z+1/2
x,x-y,z

loop_
_atom_site_label
_atom_site_type_symbol
_atom_site_fract_x
_atom_site_fract_y
_atom_site_fract_z
_atom_site_occupancy
_atom_site_U_iso_or_equiv
Mg1 Mg 0.3333 0.6667 0 1 0.0
Te1 Te 0.3333 0.6667 0.37 1 0.0
